data_4127845
loop_
_publ_author_name
'Guo, Lian-Dong'
'Hu, Jingping'
'Zhang, Yan'
'Tu, Wentong'
'Zhang, Yue'
'Pu, Fan'
'Xu, Jing'

_publ_section_title
;
 Enantioselective Total Synthesis of (-)-Caldaphnidine O via a Radical
 Cyclization Cascade.
;
_journal_issue 33
_journal_name_full 'Journal of the American Chemical Society'
_journal_page_first 13043
_journal_page_last 13048
_journal_paper_doi 10.1021/jacs.9b07558
_journal_volume 141
_journal_year 2019
_chemical_absolute_configuration ad
_chemical_formula_moiety 'C32 H41 N O4 S'
_chemical_formula_sum 'C32 H41 N O4 S'
_chemical_formula_weight 535.72
_space_group_crystal_system orthorhombic
_space_group_IT_number 19
_space_group_name_Hall 'P 2ac 2ab'
_space_group_name_H-M_alt 'P 21 21 21'
_symmetry_space_group_name_Hall 'P 2ac 2ab'
_symmetry_space_group_name_H-M 'P 21 21 21'
_atom_sites_solution_hydrogens geom
_atom_sites_solution_primary dual
_audit_creation_date 2019-06-18
_audit_creation_method
;
Olex2 1.2
(compiled 2018.05.29 svn.r3508 for OlexSys, GUI svn.r5506)
;
_cell_angle_alpha 90
_cell_angle_beta 90
_cell_angle_gamma 90
_cell_formula_units_Z 4
_cell_length_a 8.4379(4)
_cell_length_b 11.3975(5)
_cell_length_c 28.3831(13)
_cell_measurement_reflns_used 9868
_cell_measurement_temperature 100
_cell_measurement_theta_max 27.53
_cell_measurement_theta_min 2.29
_cell_volume 2729.6(2)
_computing_cell_refinement 'SAINT V8.38A (?, 2016)'
_computing_data_reduction 'SAINT V8.38A (?, 2016)'
_computing_molecular_graphics 'Olex2 (Dolomanov et al., 2009)'
_computing_publication_material 'Olex2 (Dolomanov et al., 2009)'
_computing_structure_refinement 'XL (Sheldrick, 2008)'
_computing_structure_solution 'ShelXT (Sheldrick, 2015)'
_diffrn_ambient_temperature 100.0
_diffrn_detector 'Bruker PHOTO 100 area detector'
_diffrn_detector_area_resol_mean 7.9
_diffrn_detector_type 'CCD area detector'
_diffrn_measured_fraction_theta_full 0.999
_diffrn_measured_fraction_theta_max 0.994
_diffrn_measurement_device 'three-circle diffractometer'
_diffrn_measurement_device_type 'BrukerD8 venture microsource'
_diffrn_measurement_method '\w and \f scans'
_diffrn_radiation_monochromator 'mirror optics'
_diffrn_radiation_probe x-ray
_diffrn_radiation_type MoK\a
_diffrn_radiation_wavelength 0.71073
_diffrn_reflns_av_R_equivalents 0.0307
_diffrn_reflns_av_unetI/netI 0.0331
_diffrn_reflns_Laue_measured_fraction_full 0.999
_diffrn_reflns_Laue_measured_fraction_max 0.994
_diffrn_reflns_limit_h_max 10
_diffrn_reflns_limit_h_min -10
_diffrn_reflns_limit_k_max 14
_diffrn_reflns_limit_k_min -11
_diffrn_reflns_limit_l_max 34
_diffrn_reflns_limit_l_min -36
_diffrn_reflns_number 22418
_diffrn_reflns_point_group_measured_fraction_full 0.998
_diffrn_reflns_point_group_measured_fraction_max 0.992
_diffrn_reflns_theta_full 25.242
_diffrn_reflns_theta_max 27.546
_diffrn_reflns_theta_min 2.292
_diffrn_source 'microfocus sealed X-ray tube'
_diffrn_source_type 'Incoatec I\ms'
_diffrn_standards_number 0
_exptl_absorpt_coefficient_mu 0.158
_exptl_absorpt_correction_T_max 0.7456
_exptl_absorpt_correction_T_min 0.6940
_exptl_absorpt_correction_type multi-scan
_exptl_absorpt_process_details
'SADABS-2016/2 (Bruker,2016/2) was used for absorption correction. wR2(int) was 0.0783 before and 0.0518 after correction. The Ratio of minimum to maximum transmission is 0.9308. The \l/2 correction factor is Not present.'
_exptl_crystal_colour colourless
_exptl_crystal_colour_primary colourless
_exptl_crystal_density_diffrn 1.304
_exptl_crystal_description block
_exptl_crystal_F_000 1152
_exptl_crystal_size_max 0.44
_exptl_crystal_size_mid 0.4
_exptl_crystal_size_min 0.38
_refine_diff_density_max 0.273
_refine_diff_density_min -0.252
_refine_diff_density_rms 0.044
_refine_ls_abs_structure_details
;
 Flack x determined using 2351 quotients [(I+)-(I-)]/[(I+)+(I-)]
 (Parsons, Flack and Wagner, Acta Cryst. B69 (2013) 249-259).
;
_refine_ls_abs_structure_Flack 0.01(2)
_refine_ls_extinction_coef 0.0068(8)
_refine_ls_extinction_expression Fc^*^=kFc[1+0.001xFc^2^\l^3^/sin(2\q)]^-1/4^
_refine_ls_extinction_method 'SHELXL-2016/6 (Sheldrick 2016)'
_refine_ls_goodness_of_fit_ref 1.044
_refine_ls_hydrogen_treatment constr
_refine_ls_matrix_type full
_refine_ls_number_parameters 347
_refine_ls_number_reflns 6256
_refine_ls_number_restraints 0
_refine_ls_restrained_S_all 1.044
_refine_ls_R_factor_all 0.0378
_refine_ls_R_factor_gt 0.0329
_refine_ls_shift/su_max 0.001
_refine_ls_shift/su_mean 0.000
_refine_ls_structure_factor_coef Fsqd
_refine_ls_weighting_details 'w=1/[\s^2^(Fo^2^)+(0.0377P)^2^+0.7336P] where P=(Fo^2^+2Fc^2^)/3'
_refine_ls_weighting_scheme calc
_refine_ls_wR_factor_gt 0.0749
_refine_ls_wR_factor_ref 0.0768
_reflns_Friedel_coverage 0.761
_reflns_Friedel_fraction_full 0.997
_reflns_Friedel_fraction_max 0.989
_reflns_number_gt 5808
_reflns_number_total 6256
_reflns_threshold_expression 'I > 2\s(I)'
_cod_data_source_file ja9b07558_si_003.cif
_cod_data_source_block cxy0802_0m
_cod_database_code 4127845
_shelx_shelxl_version_number 2016/6
_shelx_space_group_comment
;
The symmetry employed for this shelxl refinement is uniquely defined
by the following loop, which should always be used as a source of
symmetry information in preference to the above space-group names.
They are only intended as comments.
;
_olex2_refinement_description
;
1. Fixed Uiso
 At 1.2 times of:
  All C(H) groups, All C(H,H) groups
 At 1.5 times of:
  All C(H,H,H) groups, All O(H) groups
2.a Ternary CH refined with riding coordinates:
 C6(H6), C22(H22), C25(H25)
2.b Secondary CH2 refined with riding coordinates:
 C8(H8A,H8B), C9(H9A,H9B), C10(H10A,H10B), C17(H17A,H17B), C23(H23A,H23B),
 C24(H24A,H24B), C26(H26A,H26B), C27(H27A,H27B), C28(H28A,H28B), C29(H29A,H29B)
2.c Aromatic/amide H refined with riding coordinates:
 C3(H3), C4(H4A), C12(H12), C13(H13), C14(H14), C15(H15), C16(H16), C19(H19),
 C20(H20), C31(H31), C32(H32)
2.d Idealised Me refined as rotating group:
 C1(H1A,H1B,H1C), C30(H30A,H30B,H30C)
2.e Idealised tetrahedral OH refined as rotating group:
 O4(H4)
;
_olex2_submission_special_instructions 'No special instructions were received'

loop_
_space_group_symop_operation_xyz
'x, y, z'
'x+1/2, -y+1/2, -z'
'-x, y+1/2, -z+1/2'
'-x+1/2, -y, z+1/2'

loop_
_atom_site_label
_atom_site_type_symbol
_atom_site_fract_x
_atom_site_fract_y
_atom_site_fract_z
_atom_site_U_iso_or_equiv
_atom_site_adp_type
_atom_site_occupancy
_atom_site_site_symmetry_order
_atom_site_calc_flag
_atom_site_refinement_flags_posn
S1 S 0.97344(5) 0.57739(5) 0.77135(2) 0.01118(12) Uani 1 1 d .
O1 O 0.64701(16) 0.24761(12) 0.61421(5) 0.0120(3) Uani 1 1 d .
O2 O 1.05208(17) 0.46991(13) 0.75914(5) 0.0154(3) Uani 1 1 d .
O3 O 1.06018(16) 0.68566(13) 0.77045(5) 0.0160(3) Uani 1 1 d .
O4 O 0.71511(17) 0.48899(13) 0.59133(5) 0.0125(3) Uani 1 1 d .
H4 H 0.700654 0.416693 0.587507 0.019 Uiso 1 1 calc GR
N1 N 0.82519(18) 0.59327(14) 0.73472(6) 0.0098(3) Uani 1 1 d .
C1 C 0.6990(3) 0.5147(3) 0.96739(9) 0.0300(6) Uani 1 1 d .
H1A H 0.776252 0.541679 0.990768 0.045 Uiso 1 1 calc GR
H1B H 0.675538 0.431508 0.972729 0.045 Uiso 1 1 calc GR
H1C H 0.601268 0.560574 0.970387 0.045 Uiso 1 1 calc GR
C2 C 0.7664(3) 0.5304(2) 0.91857(8) 0.0207(5) Uani 1 1 d .
C3 C 0.8223(2) 0.4349(2) 0.89315(8) 0.0198(5) Uani 1 1 d .
H3 H 0.816215 0.358783 0.906646 0.024 Uiso 1 1 calc R
C4 C 0.8867(2) 0.4481(2) 0.84859(8) 0.0171(5) Uani 1 1 d .
H4A H 0.923774 0.381661 0.831635 0.021 Uiso 1 1 calc R
C5 C 0.8966(2) 0.55944(19) 0.82895(7) 0.0128(4) Uani 1 1 d .
C6 C 0.7205(2) 0.48969(17) 0.72569(7) 0.0100(4) Uani 1 1 d .
H6 H 0.786550 0.416866 0.726385 0.012 Uiso 1 1 calc R
C7 C 0.6485(2) 0.50405(17) 0.67539(7) 0.0094(4) Uani 1 1 d .
C8 C 0.5374(2) 0.39740(17) 0.66543(7) 0.0107(4) Uani 1 1 d .
H8A H 0.455773 0.397083 0.690481 0.013 Uiso 1 1 calc R
H8B H 0.481708 0.414154 0.635474 0.013 Uiso 1 1 calc R
C9 C 0.6010(2) 0.27310(17) 0.66186(7) 0.0108(4) Uani 1 1 d .
H9A H 0.693691 0.264127 0.682957 0.013 Uiso 1 1 calc R
H9B H 0.518499 0.216893 0.672098 0.013 Uiso 1 1 calc R
C10 C 0.6937(3) 0.12785(19) 0.61021(7) 0.0150(4) Uani 1 1 d .
H10A H 0.600985 0.076577 0.615877 0.018 Uiso 1 1 calc R
H10B H 0.774637 0.109876 0.634419 0.018 Uiso 1 1 calc R
C11 C 0.7607(2) 0.10314(19) 0.56192(7) 0.0138(4) Uani 1 1 d .
C12 C 0.8512(3) 0.1853(2) 0.53808(8) 0.0192(5) Uani 1 1 d .
H12 H 0.866306 0.261101 0.551231 0.023 Uiso 1 1 calc R
C13 C 0.9202(3) 0.1575(2) 0.49501(8) 0.0226(5) Uani 1 1 d .
H13 H 0.981711 0.214337 0.478757 0.027 Uiso 1 1 calc R
C14 C 0.8991(3) 0.0468(2) 0.47580(8) 0.0227(5) Uani 1 1 d .
H14 H 0.947554 0.027200 0.446630 0.027 Uiso 1 1 calc R
C15 C 0.5950(2) 0.48106(18) 0.76356(7) 0.0123(4) Uani 1 1 d .
H15 H 0.617689 0.438039 0.791420 0.015 Uiso 1 1 calc R
C16 C 0.4545(2) 0.53155(18) 0.75911(7) 0.0144(4) Uani 1 1 d .
H16 H 0.382146 0.527010 0.784688 0.017 Uiso 1 1 calc R
C17 C 0.4052(2) 0.59519(18) 0.71568(7) 0.0128(4) Uani 1 1 d .
H17A H 0.361576 0.672379 0.725070 0.015 Uiso 1 1 calc R
H17B H 0.318319 0.550458 0.700604 0.015 Uiso 1 1 calc R
C18 C 0.5382(2) 0.61615(17) 0.67806(7) 0.0105(4) Uani 1 1 d .
C19 C 0.7377(3) -0.0071(2) 0.54194(8) 0.0177(5) Uani 1 1 d .
H19 H 0.673746 -0.063301 0.557741 0.021 Uiso 1 1 calc R
C20 C 0.8070(3) -0.0354(2) 0.49931(8) 0.0230(5) Uani 1 1 d .
H20 H 0.791537 -0.111141 0.486097 0.028 Uiso 1 1 calc R
C21 C 0.7854(2) 0.50932(18) 0.63694(7) 0.0101(4) Uani 1 1 d .
C22 C 0.8864(2) 0.62277(18) 0.63053(7) 0.0110(4) Uani 1 1 d .
H22 H 0.939184 0.640491 0.661268 0.013 Uiso 1 1 calc R
C23 C 0.8025(2) 0.73271(18) 0.61416(7) 0.0138(4) Uani 1 1 d .
H23A H 0.726971 0.711280 0.588892 0.017 Uiso 1 1 calc R
H23B H 0.881831 0.786690 0.600373 0.017 Uiso 1 1 calc R
C24 C 0.7119(2) 0.79805(18) 0.65299(7) 0.0139(4) Uani 1 1 d .
H24A H 0.627849 0.844915 0.637540 0.017 Uiso 1 1 calc R
H24B H 0.786357 0.854266 0.667700 0.017 Uiso 1 1 calc R
C25 C 0.6331(2) 0.72705(18) 0.69312(7) 0.0118(4) Uani 1 1 d .
H25 H 0.549232 0.781317 0.705152 0.014 Uiso 1 1 calc R
C26 C 0.7391(2) 0.70647(17) 0.73651(7) 0.0112(4) Uani 1 1 d .
H26A H 0.816953 0.771172 0.738846 0.013 Uiso 1 1 calc R
H26B H 0.672489 0.708357 0.765220 0.013 Uiso 1 1 calc R
C27 C 1.0148(2) 0.58319(19) 0.59555(7) 0.0140(4) Uani 1 1 d .
H27A H 1.111869 0.631086 0.599276 0.017 Uiso 1 1 calc R
H27B H 0.976542 0.590870 0.562722 0.017 Uiso 1 1 calc R
C28 C 1.0484(2) 0.45382(18) 0.60750(8) 0.0159(4) Uani 1 1 d .
H28A H 1.156111 0.444798 0.620859 0.019 Uiso 1 1 calc R
H28B H 1.039689 0.404226 0.578986 0.019 Uiso 1 1 calc R
C29 C 0.9212(2) 0.41922(19) 0.64417(7) 0.0120(4) Uani 1 1 d .
H29A H 0.964271 0.424287 0.676549 0.014 Uiso 1 1 calc R
H29B H 0.883029 0.338285 0.638549 0.014 Uiso 1 1 calc R
C30 C 0.4464(2) 0.64411(19) 0.63239(7) 0.0142(4) Uani 1 1 d .
H30A H 0.386675 0.717142 0.636510 0.021 Uiso 1 1 calc GR
H30B H 0.372885 0.579861 0.625404 0.021 Uiso 1 1 calc GR
H30C H 0.521339 0.653098 0.606261 0.021 Uiso 1 1 calc GR
C31 C 0.8422(3) 0.6569(2) 0.85368(8) 0.0167(4) Uani 1 1 d .
H31 H 0.849474 0.733072 0.840285 0.020 Uiso 1 1 calc R
C32 C 0.7772(3) 0.6413(2) 0.89815(8) 0.0203(5) Uani 1 1 d .
H32 H 0.739320 0.707608 0.915020 0.024 Uiso 1 1 calc R

loop_
_atom_site_aniso_label
_atom_site_aniso_U_11
_atom_site_aniso_U_22
_atom_site_aniso_U_33
_atom_site_aniso_U_23
_atom_site_aniso_U_13
_atom_site_aniso_U_12
S1 0.0081(2) 0.0138(2) 0.0116(2) -0.0013(2) -0.00118(18) -0.00053(19)
O1 0.0158(7) 0.0099(7) 0.0104(7) -0.0011(6) 0.0021(5) 0.0003(6)
O2 0.0118(6) 0.0181(8) 0.0163(7) -0.0017(6) -0.0019(5) 0.0041(6)
O3 0.0116(7) 0.0187(8) 0.0178(7) -0.0020(6) -0.0018(6) -0.0038(6)
O4 0.0140(7) 0.0130(7) 0.0106(7) -0.0009(6) -0.0012(5) -0.0016(6)
N1 0.0090(7) 0.0094(8) 0.0109(8) -0.0001(7) -0.0019(6) -0.0008(6)
C1 0.0284(12) 0.0445(17) 0.0172(11) 0.0018(11) 0.0036(10) -0.0033(12)
C2 0.0134(10) 0.0341(14) 0.0146(10) 0.0015(10) -0.0027(8) -0.0030(9)
C3 0.0160(10) 0.0230(12) 0.0205(11) 0.0059(10) -0.0033(8) -0.0026(9)
C4 0.0138(9) 0.0196(12) 0.0179(10) -0.0003(9) -0.0041(8) 0.0012(9)
C5 0.0088(8) 0.0194(11) 0.0102(9) -0.0008(8) -0.0021(7) -0.0014(8)
C6 0.0094(8) 0.0076(9) 0.0130(9) -0.0008(8) -0.0010(7) -0.0013(7)
C7 0.0082(8) 0.0093(10) 0.0106(9) -0.0008(8) -0.0002(7) -0.0006(8)
C8 0.0085(8) 0.0116(10) 0.0120(9) -0.0017(8) 0.0016(7) -0.0012(8)
C9 0.0130(9) 0.0112(10) 0.0083(9) -0.0018(8) 0.0019(7) -0.0010(8)
C10 0.0209(11) 0.0119(10) 0.0123(10) 0.0000(8) 0.0020(8) 0.0029(8)
C11 0.0125(9) 0.0166(11) 0.0124(9) -0.0009(8) -0.0018(7) 0.0058(8)
C12 0.0200(10) 0.0182(12) 0.0192(11) -0.0021(9) 0.0022(9) -0.0018(9)
C13 0.0185(11) 0.0288(13) 0.0205(11) 0.0012(10) 0.0037(9) -0.0019(10)
C14 0.0188(10) 0.0366(15) 0.0128(10) -0.0057(10) 0.0028(8) 0.0058(10)
C15 0.0147(9) 0.0115(10) 0.0105(9) -0.0006(8) 0.0002(7) -0.0042(8)
C16 0.0145(9) 0.0145(10) 0.0142(10) -0.0034(8) 0.0040(8) -0.0048(8)
C17 0.0095(8) 0.0119(11) 0.0169(10) -0.0033(8) 0.0020(7) 0.0010(8)
C18 0.0077(8) 0.0105(10) 0.0133(9) -0.0009(8) -0.0004(8) 0.0000(7)
C19 0.0186(10) 0.0155(11) 0.0191(11) 0.0015(9) -0.0008(8) 0.0019(9)
C20 0.0266(12) 0.0219(12) 0.0205(11) -0.0094(10) -0.0012(9) 0.0053(10)
C21 0.0087(8) 0.0117(10) 0.0100(9) -0.0015(8) -0.0009(7) -0.0008(8)
C22 0.0096(9) 0.0105(10) 0.0128(9) 0.0010(8) 0.0003(7) -0.0013(7)
C23 0.0144(9) 0.0121(10) 0.0148(10) 0.0028(8) -0.0010(8) -0.0021(8)
C24 0.0146(9) 0.0093(10) 0.0178(10) 0.0017(8) -0.0011(8) -0.0001(8)
C25 0.0107(9) 0.0089(10) 0.0159(10) -0.0015(8) 0.0002(7) 0.0006(8)
C26 0.0112(9) 0.0083(9) 0.0141(10) -0.0025(8) 0.0002(7) 0.0003(7)
C27 0.0120(9) 0.0152(10) 0.0148(9) 0.0001(9) 0.0021(7) -0.0024(8)
C28 0.0115(9) 0.0140(11) 0.0221(10) -0.0022(9) 0.0057(8) 0.0002(8)
C29 0.0096(8) 0.0117(10) 0.0148(9) -0.0008(8) 0.0009(7) 0.0006(8)
C30 0.0115(9) 0.0136(10) 0.0174(10) 0.0001(8) -0.0038(8) 0.0015(8)
C31 0.0158(10) 0.0166(11) 0.0175(10) -0.0016(9) -0.0025(8) -0.0024(9)
C32 0.0184(10) 0.0250(13) 0.0175(11) -0.0079(10) 0.0004(9) -0.0007(10)

loop_
_atom_type_symbol
_atom_type_description
_atom_type_scat_dispersion_real
_atom_type_scat_dispersion_imag
_atom_type_scat_source
C C 0.0033 0.0016 'International Tables Vol C Tables 4.2.6.8 and 6.1.1.4'
H H 0.0000 0.0000 'International Tables Vol C Tables 4.2.6.8 and 6.1.1.4'
N N 0.0061 0.0033 'International Tables Vol C Tables 4.2.6.8 and 6.1.1.4'
O O 0.0106 0.0060 'International Tables Vol C Tables 4.2.6.8 and 6.1.1.4'
S S 0.1246 0.1234 'International Tables Vol C Tables 4.2.6.8 and 6.1.1.4'

loop_
_geom_angle_atom_site_label_1
_geom_angle_atom_site_label_2
_geom_angle_atom_site_label_3
_geom_angle
O2 S1 N1 107.11(8)
O2 S1 C5 107.07(10)
O3 S1 O2 119.58(9)
O3 S1 N1 106.47(9)
O3 S1 C5 107.62(10)
N1 S1 C5 108.64(9)
C10 O1 C9 110.09(14)
C21 O4 H4 109.5
C6 N1 S1 118.22(13)
C26 N1 S1 116.70(13)
C26 N1 C6 113.78(14)
H1A C1 H1B 109.5
H1A C1 H1C 109.5
H1B C1 H1C 109.5
C2 C1 H1A 109.5
C2 C1 H1B 109.5
C2 C1 H1C 109.5
C3 C2 C1 120.8(2)
C3 C2 C32 118.2(2)
C32 C2 C1 121.0(2)
C2 C3 H3 119.2
C4 C3 C2 121.5(2)
C4 C3 H3 119.2
C3 C4 H4A 120.4
C3 C4 C5 119.3(2)
C5 C4 H4A 120.4
C4 C5 S1 119.89(16)
C4 C5 C31 120.46(19)
C31 C5 S1 119.62(17)
N1 C6 H6 108.8
N1 C6 C7 107.69(15)
N1 C6 C15 110.05(15)
C7 C6 H6 108.8
C15 C6 H6 108.8
C15 C6 C7 112.62(16)
C6 C7 C8 108.54(15)
C6 C7 C18 105.67(15)
C6 C7 C21 110.43(15)
C8 C7 C18 106.51(15)
C8 C7 C21 109.96(15)
C18 C7 C21 115.44(16)
C7 C8 H8A 106.9
C7 C8 H8B 106.9
H8A C8 H8B 106.7
C9 C8 C7 121.75(17)
C9 C8 H8A 106.9
C9 C8 H8B 106.9
O1 C9 C8 110.30(16)
O1 C9 H9A 109.6
O1 C9 H9B 109.6
C8 C9 H9A 109.6
C8 C9 H9B 109.6
H9A C9 H9B 108.1
O1 C10 H10A 109.5
O1 C10 H10B 109.5
O1 C10 C11 110.79(16)
H10A C10 H10B 108.1
C11 C10 H10A 109.5
C11 C10 H10B 109.5
C12 C11 C10 121.6(2)
C12 C11 C19 119.2(2)
C19 C11 C10 119.09(19)
C11 C12 H12 119.8
C11 C12 C13 120.4(2)
C13 C12 H12 119.8
C12 C13 H13 120.0
C14 C13 C12 120.0(2)
C14 C13 H13 120.0
C13 C14 H14 120.1
C13 C14 C20 119.8(2)
C20 C14 H14 120.1
C6 C15 H15 119.0
C16 C15 C6 122.08(19)
C16 C15 H15 119.0
C15 C16 H16 118.6
C15 C16 C17 122.75(18)
C17 C16 H16 118.6
C16 C17 H17A 108.3
C16 C17 H17B 108.3
C16 C17 C18 115.96(16)
H17A C17 H17B 107.4
C18 C17 H17A 108.3
C18 C17 H17B 108.3
C17 C18 C7 109.31(15)
C25 C18 C7 111.48(15)
C25 C18 C17 107.76(16)
C30 C18 C7 114.95(16)
C30 C18 C17 104.14(16)
C30 C18 C25 108.74(16)
C11 C19 H19 119.7
C20 C19 C11 120.6(2)
C20 C19 H19 119.7
C14 C20 H20 120.0
C19 C20 C14 120.0(2)
C19 C20 H20 120.0
O4 C21 C7 108.11(14)
O4 C21 C22 104.67(15)
O4 C21 C29 108.41(15)
C22 C21 C7 120.56(16)
C29 C21 C7 114.86(16)
C29 C21 C22 99.25(15)
C21 C22 H22 108.0
C23 C22 C21 117.83(16)
C23 C22 H22 108.0
C23 C22 C27 112.01(16)
C27 C22 C21 102.54(16)
C27 C22 H22 108.0
C22 C23 H23A 108.6
C22 C23 H23B 108.6
C22 C23 C24 114.52(17)
H23A C23 H23B 107.6
C24 C23 H23A 108.6
C24 C23 H23B 108.6
C23 C24 H24A 107.5
C23 C24 H24B 107.5
C23 C24 C25 119.28(17)
H24A C24 H24B 107.0
C25 C24 H24A 107.5
C25 C24 H24B 107.5
C18 C25 H25 103.4
C24 C25 C18 116.33(17)
C24 C25 H25 103.4
C26 C25 C18 113.25(16)
C26 C25 C24 114.78(16)
C26 C25 H25 103.4
N1 C26 C25 112.96(15)
N1 C26 H26A 109.0
N1 C26 H26B 109.0
C25 C26 H26A 109.0
C25 C26 H26B 109.0
H26A C26 H26B 107.8
C22 C27 H27A 110.6
C22 C27 H27B 110.6
C22 C27 C28 105.58(16)
H27A C27 H27B 108.8
C28 C27 H27A 110.6
C28 C27 H27B 110.6
C27 C28 H28A 110.7
C27 C28 H28B 110.7
C27 C28 C29 105.35(16)
H28A C28 H28B 108.8
C29 C28 H28A 110.7
C29 C28 H28B 110.7
C21 C29 H29A 110.8
C21 C29 H29B 110.8
C28 C29 C21 104.76(16)
C28 C29 H29A 110.8
C28 C29 H29B 110.8
H29A C29 H29B 108.9
C18 C30 H30A 109.5
C18 C30 H30B 109.5
C18 C30 H30C 109.5
H30A C30 H30B 109.5
H30A C30 H30C 109.5
H30B C30 H30C 109.5
C5 C31 H31 120.4
C32 C31 C5 119.2(2)
C32 C31 H31 120.4
C2 C32 H32 119.3
C31 C32 C2 121.4(2)
C31 C32 H32 119.3

loop_
_geom_bond_atom_site_label_1
_geom_bond_atom_site_label_2
_geom_bond_distance
S1 O2 1.4357(15)
S1 O3 1.4349(15)
S1 N1 1.6366(16)
S1 C5 1.770(2)
O1 C9 1.437(2)
O1 C10 1.425(3)
O4 H4 0.8400
O4 C21 1.443(2)
N1 C6 1.497(2)
N1 C26 1.482(2)
C1 H1A 0.9800
C1 H1B 0.9800
C1 H1C 0.9800
C1 C2 1.509(3)
C2 C3 1.389(3)
C2 C32 1.393(3)
C3 H3 0.9500
C3 C4 1.385(3)
C4 H4A 0.9500
C4 C5 1.389(3)
C5 C31 1.392(3)
C6 H6 1.0000
C6 C7 1.560(3)
C6 C15 1.512(3)
C7 C8 1.561(3)
C7 C18 1.583(3)
C7 C21 1.591(3)
C8 H8A 0.9900
C8 H8B 0.9900
C8 C9 1.518(3)
C9 H9A 0.9900
C9 H9B 0.9900
C10 H10A 0.9900
C10 H10B 0.9900
C10 C11 1.509(3)
C11 C12 1.385(3)
C11 C19 1.392(3)
C12 H12 0.9500
C12 C13 1.390(3)
C13 H13 0.9500
C13 C14 1.386(3)
C14 H14 0.9500
C14 C20 1.388(3)
C15 H15 0.9500
C15 C16 1.324(3)
C16 H16 0.9500
C16 C17 1.490(3)
C17 H17A 0.9900
C17 H17B 0.9900
C17 C18 1.568(3)
C18 C25 1.556(3)
C18 C30 1.543(3)
C19 H19 0.9500
C19 C20 1.382(3)
C20 H20 0.9500
C21 C22 1.559(3)
C21 C29 1.552(3)
C22 H22 1.0000
C22 C23 1.513(3)
C22 C27 1.537(3)
C23 H23A 0.9900
C23 H23B 0.9900
C23 C24 1.534(3)
C24 H24A 0.9900
C24 H24B 0.9900
C24 C25 1.547(3)
C25 H25 1.0000
C25 C26 1.540(3)
C26 H26A 0.9900
C26 H26B 0.9900
C27 H27A 0.9900
C27 H27B 0.9900
C27 C28 1.539(3)
C28 H28A 0.9900
C28 H28B 0.9900
C28 C29 1.546(3)
C29 H29A 0.9900
C29 H29B 0.9900
C30 H30A 0.9800
C30 H30B 0.9800
C30 H30C 0.9800
C31 H31 0.9500
C31 C32 1.388(3)
C32 H32 0.9500

loop_
_geom_torsion_atom_site_label_1
_geom_torsion_atom_site_label_2
_geom_torsion_atom_site_label_3
_geom_torsion_atom_site_label_4
_geom_torsion
S1 N1 C6 C7 -152.83(13)
S1 N1 C6 C15 84.06(17)
S1 N1 C26 C25 164.70(13)
S1 C5 C31 C32 177.80(16)
O1 C10 C11 C12 36.3(3)
O1 C10 C11 C19 -147.04(19)
O2 S1 N1 C6 46.41(15)
O2 S1 N1 C26 -172.13(13)
O2 S1 C5 C4 -14.78(19)
O2 S1 C5 C31 167.11(16)
O3 S1 N1 C6 175.42(13)
O3 S1 N1 C26 -43.11(16)
O3 S1 C5 C4 -144.53(16)
O3 S1 C5 C31 37.37(18)
O4 C21 C22 C23 58.0(2)
O4 C21 C22 C27 -65.48(17)
O4 C21 C29 C28 67.04(19)
N1 S1 C5 C4 100.58(17)
N1 S1 C5 C31 -77.52(18)
N1 C6 C7 C8 -179.44(14)
N1 C6 C7 C18 -65.53(18)
N1 C6 C7 C21 59.95(19)
N1 C6 C15 C16 91.4(2)
C1 C2 C3 C4 -179.0(2)
C1 C2 C32 C31 178.6(2)
C2 C3 C4 C5 0.4(3)
C3 C2 C32 C31 -0.1(3)
C3 C4 C5 S1 -178.20(15)
C3 C4 C5 C31 -0.1(3)
C4 C5 C31 C32 -0.3(3)
C5 S1 N1 C6 -68.93(16)
C5 S1 N1 C26 72.53(16)
C5 C31 C32 C2 0.4(3)
C6 N1 C26 C25 -52.2(2)
C6 C7 C8 C9 -64.9(2)
C6 C7 C18 C17 -60.33(18)
C6 C7 C18 C25 58.71(19)
C6 C7 C18 C30 -176.97(16)
C6 C7 C21 O4 163.92(15)
C6 C7 C21 C22 -75.9(2)
C6 C7 C21 C29 42.7(2)
C6 C15 C16 C17 3.4(3)
C7 C6 C15 C16 -28.7(3)
C7 C8 C9 O1 -88.8(2)
C7 C18 C25 C24 88.1(2)
C7 C18 C25 C26 -48.1(2)
C7 C21 C22 C23 -63.9(2)
C7 C21 C22 C27 172.66(16)
C7 C21 C29 C28 -171.93(16)
C8 C7 C18 C17 54.99(19)
C8 C7 C18 C25 174.02(15)
C8 C7 C18 C30 -61.7(2)
C8 C7 C21 O4 44.2(2)
C8 C7 C21 C22 164.34(16)
C8 C7 C21 C29 -77.0(2)
C9 O1 C10 C11 -173.26(16)
C10 O1 C9 C8 -175.01(16)
C10 C11 C12 C13 175.8(2)
C10 C11 C19 C20 -175.3(2)
C11 C12 C13 C14 -0.3(3)
C11 C19 C20 C14 -0.7(3)
C12 C11 C19 C20 1.4(3)
C12 C13 C14 C20 1.0(3)
C13 C14 C20 C19 -0.5(3)
C15 C6 C7 C8 -57.9(2)
C15 C6 C7 C18 56.0(2)
C15 C6 C7 C21 -178.53(16)
C15 C16 C17 C18 -9.0(3)
C16 C17 C18 C7 38.6(2)
C16 C17 C18 C25 -82.7(2)
C16 C17 C18 C30 161.95(17)
C17 C18 C25 C24 -151.98(17)
C17 C18 C25 C26 71.84(19)
C18 C7 C8 C9 -178.26(16)
C18 C7 C21 O4 -76.33(19)
C18 C7 C21 C22 43.8(2)
C18 C7 C21 C29 162.48(16)
C18 C25 C26 N1 43.0(2)
C19 C11 C12 C13 -0.9(3)
C21 C7 C8 C9 56.0(2)
C21 C7 C18 C17 177.34(15)
C21 C7 C18 C25 -63.6(2)
C21 C7 C18 C30 60.7(2)
C21 C22 C23 C24 79.4(2)
C21 C22 C27 C28 -34.20(19)
C22 C21 C29 C28 -41.90(18)
C22 C23 C24 C25 -33.6(3)
C22 C27 C28 C29 7.8(2)
C23 C22 C27 C28 -161.49(16)
C23 C24 C25 C18 -45.1(2)
C23 C24 C25 C26 90.4(2)
C24 C25 C26 N1 -93.8(2)
C26 N1 C6 C7 64.63(18)
C26 N1 C6 C15 -58.5(2)
C27 C22 C23 C24 -161.98(17)
C27 C28 C29 C21 21.7(2)
C29 C21 C22 C23 169.93(17)
C29 C21 C22 C27 46.45(17)
C30 C18 C25 C24 -39.7(2)
C30 C18 C25 C26 -175.86(16)
C32 C2 C3 C4 -0.3(3)
